data_1536314
loop_
_publ_author_name
'Jung, B.'
'Ehrhardt, H.'
'Meyer, G.'

_publ_section_title
;
 (Re3Br9(H2O))*H2O - ein "Precursor" fuer ReBr3 im ReCl3-Typ
;
_journal_name_full 'Zeitschrift fuer Anorganische und Allgemeine Chemie'
_journal_page_first 49
_journal_page_last 56
_journal_volume 603
_journal_year 1991
_chemical_formula_sum 'Br9 H4 O2 Re3'
_chemical_name_systematic '(Re3 Br9 (H2 O)) (H2 O)'
_space_group_IT_number 12
_symmetry_space_group_name_Hall '-C 2y'
_symmetry_space_group_name_H-M 'C 1 2/m 1'
_cell_angle_alpha 90
_cell_angle_beta 96.12
_cell_angle_gamma 90
_cell_formula_units_Z 4
_cell_length_a 13.99
_cell_length_b 10.624
_cell_length_c 10.3
_cell_volume 1522.162
_citation_journal_id_ASTM ZAACAB
_cod_data_source_file Jung_ZAACAB_1991_79.cif
_cod_data_source_block H4Br9O2Re3
_cod_original_formula_sum 'H4 Br9 O2 Re3'
_cod_database_code 1536314

loop_
_symmetry_equiv_pos_as_xyz
x,y,z
-x,y,-z
-x,-y,-z
x,-y,z
x+1/2,y+1/2,z
-x+1/2,y+1/2,-z
-x+1/2,-y+1/2,-z
x+1/2,-y+1/2,z

loop_
_atom_site_label
_atom_site_type_symbol
_atom_site_fract_x
_atom_site_fract_y
_atom_site_fract_z
_atom_site_occupancy
_atom_site_U_iso_or_equiv
Re1 Re+3 0.2292 0 0.8082 1 0.0
Br2 Br-1 0.1524 0.8398 0.4829 1 0.0
O2 O-2 0 0.8312 0 1 0.0
Br6 Br-1 0.3689 0 0.4492 1 0.0
Br1 Br-1 0.5374 0.8429 0.2641 1 0.0
Br5 Br-1 0.2288 0.7592 0.8114 1 0.0
O1 O-2 0.1489 0 0.9916 1 0.0
Br4 Br-1 0.3626 0 0.9809 1 0.0
Re2 Re+3 0.3011 0.1158 0.6344 1 0.0
Br3 Br-1 0.0593 0 0.719 1 0.0
